data_7235491
loop_
_publ_author_name
'Goswami, Shyamaprosad'
'Chakraborty, Shampa'
'Das, Avijit Kumar'
'Manna, Abhishek'
'Bhattacharyya, Aditya'
'Quah, Ching Kheng'
'Fun, Hoong-Kun'

_publ_section_title
;
 Selective colorimetric and ratiometric probe for Ni(ii) in quinoxaline
 matrix with the single crystal X-ray structure
;
_journal_issue 40
_journal_name_full 'RSC Adv.'
_journal_page_first 20922
_journal_paper_doi 10.1039/C4RA00594E
_journal_volume 4
_journal_year 2014
_chemical_formula_moiety 'C30 H20 N6 Ni O2, C H Cl3'
_chemical_formula_sum 'C31 H21 Cl3 N6 Ni O2'
_chemical_formula_weight 674.60
_space_group_IT_number 2
_space_group_name_Hall '-P 1'
_space_group_name_H-M_alt 'P -1'
_symmetry_cell_setting triclinic
_symmetry_space_group_name_Hall '-P 1'
_symmetry_space_group_name_H-M 'P -1'
_atom_sites_solution_hydrogens geom
_atom_sites_solution_primary direct
_atom_sites_solution_secondary difmap
_audit_creation_method SHELXL-97
_cell_angle_alpha 82.418(2)
_cell_angle_beta 81.231(2)
_cell_angle_gamma 80.012(2)
_cell_formula_units_Z 2
_cell_length_a 9.6004(9)
_cell_length_b 10.577(1)
_cell_length_c 14.3427(14)
_cell_measurement_reflns_used 9472
_cell_measurement_temperature 100
_cell_measurement_theta_max 29.85
_cell_measurement_theta_min 2.31
_cell_volume 1409.2(2)
_computing_cell_refinement 'SAINT (Bruker, 2009)'
_computing_data_collection 'APEX2 (Bruker, 2009)'
_computing_data_reduction SAINT
_computing_molecular_graphics SHELXTL
_computing_publication_material 'SHELXTL and PLATON (Spek, 2009)'
_computing_structure_refinement SHELXTL
_computing_structure_solution 'SHELXTL (Sheldrick, 2008)'
_diffrn_ambient_temperature 100
_diffrn_measured_fraction_theta_full 0.985
_diffrn_measured_fraction_theta_max 0.985
_diffrn_measurement_device_type
;
Bruker SMART APEX II DUO CCD area-detector diffractometer 
;
_diffrn_measurement_method '\f and \w scans'
_diffrn_radiation_monochromator graphite
_diffrn_radiation_source 'fine-focus sealed tube'
_diffrn_radiation_type MoK\a
_diffrn_radiation_wavelength 0.71073
_diffrn_reflns_av_R_equivalents 0.0382
_diffrn_reflns_av_sigmaI/netI 0.0332
_diffrn_reflns_limit_h_max 11
_diffrn_reflns_limit_h_min -11
_diffrn_reflns_limit_k_max 12
_diffrn_reflns_limit_k_min -12
_diffrn_reflns_limit_l_max 17
_diffrn_reflns_limit_l_min -16
_diffrn_reflns_number 18626
_diffrn_reflns_theta_full 25.00
_diffrn_reflns_theta_max 25.00
_diffrn_reflns_theta_min 1.45
_diffrn_standards_number 0
_exptl_absorpt_coefficient_mu 1.016
_exptl_absorpt_correction_T_max 0.8634
_exptl_absorpt_correction_T_min 0.7739
_exptl_absorpt_correction_type multi-scan
_exptl_absorpt_process_details '(<i>SADABS</i>; Bruker, 2009)'
_exptl_crystal_colour purple
_exptl_crystal_density_diffrn 1.590
_exptl_crystal_density_method 'not measured'
_exptl_crystal_description plate
_exptl_crystal_F_000 688
_exptl_crystal_size_max 0.266
_exptl_crystal_size_mid 0.166
_exptl_crystal_size_min 0.149
_refine_diff_density_max 1.820
_refine_diff_density_min -1.452
_refine_diff_density_rms 0.138
_refine_ls_extinction_method none
_refine_ls_goodness_of_fit_ref 1.138
_refine_ls_hydrogen_treatment constr
_refine_ls_matrix_type full
_refine_ls_number_parameters 388
_refine_ls_number_reflns 4901
_refine_ls_number_restraints 0
_refine_ls_restrained_S_all 1.138
_refine_ls_R_factor_all 0.0822
_refine_ls_R_factor_gt 0.0756
_refine_ls_shift/su_max 0.001
_refine_ls_shift/su_mean 0.001
_refine_ls_structure_factor_coef Fsqd
_refine_ls_weighting_details 'calc w=1/[\s^2^(Fo^2^)+(0.0512P)^2^+14.5308P] where P=(Fo^2^+2Fc^2^)/3'
_refine_ls_weighting_scheme calc
_refine_ls_wR_factor_gt 0.1898
_refine_ls_wR_factor_ref 0.1973
_reflns_number_gt 4482
_reflns_number_total 4901
_reflns_threshold_expression I>2\s(I)
_cod_data_source_file c4ra00594e2.cif
_cod_data_source_block mo_fs279a_0m
_cod_depositor_comments
;
The following automatic conversions were performed:

data item '_symmetry_cell_setting' value 'Triclinic' was changed to
'triclinic' in accordance with the
/home/saulius/struct/COD-crude-data/automatic-downloads/DataCite-retrospective/RSC/depositions/lib/dictionaries/cif_core.dic
dictionary named 'cif_core.dic' version 2.4.2 last updated on
2011-04-26.

Automatic conversion script
Id: cif_fix_values 6909 2019-04-08 15:41:33Z antanas 
;
_cod_database_code 7235491

loop_
_symmetry_equiv_pos_as_xyz
'x, y, z'
'-x, -y, -z'

loop_
_atom_site_label
_atom_site_type_symbol
_atom_site_fract_x
_atom_site_fract_y
_atom_site_fract_z
_atom_site_U_iso_or_equiv
_atom_site_adp_type
_atom_site_occupancy
_atom_site_symmetry_multiplicity
_atom_site_calc_flag
_atom_site_refinement_flags
Ni1 Ni 0.55604(8) 0.65293(7) 0.28984(5) 0.0154(2) Uani 1 1 d .
Cl1 Cl 0.5741(3) 0.7711(2) 0.80063(17) 0.0729(8) Uani 1 1 d .
Cl2 Cl 0.6156(3) 0.9762(2) 0.89857(18) 0.0595(6) Uani 1 1 d .
Cl3 Cl 0.3293(2) 0.9351(2) 0.88566(17) 0.0504(5) Uani 1 1 d .
O1 O 0.3807(4) 0.5602(4) 0.3222(3) 0.0203(9) Uani 1 1 d .
O2 O 0.4392(4) 0.8337(4) 0.2955(3) 0.0216(9) Uani 1 1 d .
N1 N 0.5160(5) 0.6398(4) 0.1564(3) 0.0149(10) Uani 1 1 d .
N2 N 0.9480(6) 0.8023(5) 0.0509(4) 0.0230(11) Uani 1 1 d .
N3 N 0.7377(5) 0.7283(4) 0.1993(3) 0.0161(10) Uani 1 1 d .
N4 N 0.5599(5) 0.6747(5) 0.4276(3) 0.0192(10) Uani 1 1 d .
N5 N 0.7053(5) 0.4802(5) 0.3379(3) 0.0181(10) Uani 1 1 d .
N6 N 0.8988(6) 0.2938(6) 0.4328(4) 0.0269(12) Uani 1 1 d .
C1 C 0.3248(6) 0.5483(6) 0.2475(4) 0.0179(12) Uani 1 1 d .
C2 C 0.1989(7) 0.4944(6) 0.2522(4) 0.0220(13) Uani 1 1 d .
H2A H 0.1532 0.4648 0.3109 0.026 Uiso 1 1 calc R
C3 C 0.1433(7) 0.4851(6) 0.1716(4) 0.0223(13) Uani 1 1 d .
H3A H 0.0594 0.4505 0.1768 0.027 Uiso 1 1 calc R
C4 C 0.2097(6) 0.5266(6) 0.0805(4) 0.0195(12) Uani 1 1 d .
H4A H 0.1703 0.5190 0.0265 0.023 Uiso 1 1 calc R
C5 C 0.3333(6) 0.5782(5) 0.0729(4) 0.0166(11) Uani 1 1 d .
H5A H 0.3778 0.6059 0.0134 0.020 Uiso 1 1 calc R
C6 C 0.3927(6) 0.5894(5) 0.1542(4) 0.0158(11) Uani 1 1 d .
C7 C 0.5977(6) 0.6850(5) 0.0858(4) 0.0170(12) Uani 1 1 d .
H7A H 0.5779 0.6904 0.0238 0.020 Uiso 1 1 calc R
C8 C 0.7246(6) 0.7279(5) 0.1083(4) 0.0165(11) Uani 1 1 d .
C9 C 0.8315(7) 0.7653(6) 0.0352(4) 0.0222(13) Uani 1 1 d .
H9A H 0.8179 0.7635 -0.0274 0.027 Uiso 1 1 calc R
C10 C 0.9639(6) 0.8027(6) 0.1432(4) 0.0195(12) Uani 1 1 d .
C11 C 1.0893(6) 0.8369(6) 0.1660(4) 0.0207(12) Uani 1 1 d .
H11A H 1.1596 0.8592 0.1174 0.025 Uiso 1 1 calc R
C12 C 1.1091(6) 0.8378(6) 0.2578(5) 0.0235(13) Uani 1 1 d .
H12A H 1.1932 0.8591 0.2716 0.028 Uiso 1 1 calc R
C13 C 1.0018(6) 0.8064(6) 0.3322(4) 0.0212(13) Uani 1 1 d .
H13A H 1.0150 0.8094 0.3947 0.025 Uiso 1 1 calc R
C14 C 0.8790(6) 0.7718(6) 0.3134(4) 0.0184(12) Uani 1 1 d .
H14A H 0.8096 0.7513 0.3632 0.022 Uiso 1 1 calc R
C15 C 0.8568(6) 0.7670(5) 0.2184(4) 0.0161(11) Uani 1 1 d .
C16 C 0.4081(6) 0.8626(6) 0.3835(4) 0.0204(12) Uani 1 1 d .
C17 C 0.3121(7) 0.9752(6) 0.4075(5) 0.0272(14) Uani 1 1 d .
H17A H 0.2697 1.0307 0.3602 0.033 Uiso 1 1 calc R
C18 C 0.2813(7) 1.0026(7) 0.5004(5) 0.0334(16) Uani 1 1 d .
H18A H 0.2182 1.0767 0.5150 0.040 Uiso 1 1 calc R
C19 C 0.3425(7) 0.9221(7) 0.5727(5) 0.0322(16) Uani 1 1 d .
H19A H 0.3202 0.9422 0.6350 0.039 Uiso 1 1 calc R
C20 C 0.4367(7) 0.8118(7) 0.5520(4) 0.0275(14) Uani 1 1 d .
H20A H 0.4786 0.7577 0.6001 0.033 Uiso 1 1 calc R
C21 C 0.4685(6) 0.7822(6) 0.4582(4) 0.0219(13) Uani 1 1 d .
C22 C 0.6306(6) 0.5828(6) 0.4782(4) 0.0217(13) Uani 1 1 d .
H22A H 0.6257 0.5827 0.5434 0.026 Uiso 1 1 calc R
C23 C 0.7178(6) 0.4799(6) 0.4286(4) 0.0220(13) Uani 1 1 d .
C24 C 0.8133(7) 0.3841(7) 0.4754(4) 0.0265(14) Uani 1 1 d .
H24A H 0.8149 0.3859 0.5398 0.032 Uiso 1 1 calc R
C25 C 0.8874(6) 0.2906(6) 0.3391(4) 0.0229(13) Uani 1 1 d .
C26 C 0.9733(7) 0.1919(6) 0.2895(5) 0.0262(14) Uani 1 1 d .
H26A H 1.0385 0.1315 0.3202 0.031 Uiso 1 1 calc R
C27 C 0.9609(7) 0.1847(6) 0.1967(4) 0.0247(13) Uani 1 1 d .
H27A H 1.0165 0.1186 0.1647 0.030 Uiso 1 1 calc R
C28 C 0.8633(7) 0.2783(6) 0.1492(4) 0.0225(13) Uani 1 1 d .
H28A H 0.8572 0.2736 0.0857 0.027 Uiso 1 1 calc R
C29 C 0.7774(6) 0.3758(6) 0.1953(4) 0.0178(12) Uani 1 1 d .
H29A H 0.7126 0.4354 0.1637 0.021 Uiso 1 1 calc R
C30 C 0.7892(6) 0.3838(6) 0.2913(4) 0.0192(12) Uani 1 1 d .
C31 C 0.5058(9) 0.9281(8) 0.8286(6) 0.047(2) Uani 1 1 d .
H31A H 0.5054 0.9863 0.7695 0.056 Uiso 1 1 calc R

loop_
_atom_site_aniso_label
_atom_site_aniso_U_11
_atom_site_aniso_U_22
_atom_site_aniso_U_33
_atom_site_aniso_U_23
_atom_site_aniso_U_13
_atom_site_aniso_U_12
Ni1 0.0146(4) 0.0227(4) 0.0086(4) -0.0018(3) -0.0005(3) -0.0026(3)
Cl1 0.106(2) 0.0486(13) 0.0451(13) 0.0003(10) 0.0037(13) 0.0260(13)
Cl2 0.0487(13) 0.0669(15) 0.0649(15) 0.0107(12) -0.0202(11) -0.0170(11)
Cl3 0.0394(11) 0.0424(11) 0.0715(15) -0.0070(10) -0.0099(10) -0.0092(9)
O1 0.020(2) 0.032(2) 0.0094(19) -0.0012(17) -0.0023(16) -0.0075(18)
O2 0.018(2) 0.026(2) 0.019(2) -0.0052(17) -0.0020(17) 0.0029(17)
N1 0.012(2) 0.016(2) 0.015(2) -0.0022(19) 0.0019(18) -0.0003(18)
N2 0.022(3) 0.028(3) 0.018(3) -0.006(2) 0.005(2) -0.008(2)
N3 0.016(2) 0.018(2) 0.013(2) -0.0026(19) 0.0005(19) 0.0000(19)
N4 0.017(2) 0.027(3) 0.015(2) -0.004(2) 0.0027(19) -0.009(2)
N5 0.016(2) 0.025(3) 0.012(2) 0.002(2) 0.0016(18) -0.005(2)
N6 0.022(3) 0.037(3) 0.020(3) 0.002(2) -0.006(2) 0.000(2)
C1 0.018(3) 0.021(3) 0.011(3) 0.002(2) 0.000(2) 0.002(2)
C2 0.025(3) 0.023(3) 0.017(3) 0.000(2) 0.000(2) -0.004(2)
C3 0.021(3) 0.022(3) 0.025(3) -0.002(2) -0.003(2) -0.006(2)
C4 0.021(3) 0.024(3) 0.014(3) -0.005(2) -0.005(2) -0.001(2)
C5 0.018(3) 0.019(3) 0.012(3) -0.003(2) -0.001(2) 0.000(2)
C6 0.015(3) 0.016(3) 0.014(3) 0.001(2) 0.001(2) -0.001(2)
C7 0.019(3) 0.019(3) 0.012(3) -0.002(2) -0.003(2) 0.000(2)
C8 0.018(3) 0.017(3) 0.014(3) -0.001(2) -0.001(2) -0.002(2)
C9 0.024(3) 0.032(3) 0.011(3) -0.003(2) 0.001(2) -0.009(3)
C10 0.018(3) 0.018(3) 0.021(3) -0.003(2) 0.002(2) 0.000(2)
C11 0.013(3) 0.021(3) 0.027(3) -0.004(2) 0.002(2) -0.002(2)
C12 0.014(3) 0.025(3) 0.032(3) -0.002(3) -0.006(2) -0.002(2)
C13 0.020(3) 0.026(3) 0.017(3) -0.006(2) -0.004(2) 0.000(2)
C14 0.017(3) 0.022(3) 0.015(3) -0.003(2) 0.000(2) -0.002(2)
C15 0.014(3) 0.015(3) 0.017(3) -0.001(2) 0.000(2) 0.002(2)
C16 0.013(3) 0.029(3) 0.021(3) -0.010(3) 0.000(2) -0.004(2)
C17 0.017(3) 0.030(3) 0.035(4) -0.011(3) -0.001(3) 0.000(3)
C18 0.022(3) 0.037(4) 0.042(4) -0.020(3) 0.009(3) -0.006(3)
C19 0.025(3) 0.046(4) 0.028(4) -0.020(3) 0.006(3) -0.009(3)
C20 0.025(3) 0.043(4) 0.017(3) -0.010(3) 0.003(3) -0.014(3)
C21 0.018(3) 0.031(3) 0.019(3) -0.009(3) 0.001(2) -0.008(3)
C22 0.020(3) 0.033(3) 0.013(3) -0.002(2) -0.001(2) -0.007(3)
C23 0.018(3) 0.029(3) 0.019(3) 0.000(2) 0.001(2) -0.008(2)
C24 0.024(3) 0.039(4) 0.015(3) 0.004(3) -0.004(2) -0.005(3)
C25 0.018(3) 0.027(3) 0.021(3) 0.004(3) 0.001(2) -0.004(2)
C26 0.021(3) 0.026(3) 0.029(3) 0.004(3) -0.004(3) 0.001(3)
C27 0.021(3) 0.026(3) 0.024(3) -0.002(3) 0.005(2) 0.001(3)
C28 0.024(3) 0.024(3) 0.017(3) -0.002(2) 0.004(2) -0.004(3)
C29 0.018(3) 0.020(3) 0.014(3) -0.001(2) 0.001(2) -0.002(2)
C30 0.017(3) 0.021(3) 0.019(3) 0.002(2) 0.001(2) -0.006(2)
C31 0.046(5) 0.049(5) 0.040(4) 0.006(4) -0.005(4) 0.000(4)

loop_
_atom_type_symbol
_atom_type_description
_atom_type_scat_dispersion_real
_atom_type_scat_dispersion_imag
_atom_type_scat_source
C C 0.0033 0.0016 'International Tables Vol C Tables 4.2.6.8 and 6.1.1.4'
H H 0.0000 0.0000 'International Tables Vol C Tables 4.2.6.8 and 6.1.1.4'
N N 0.0061 0.0033 'International Tables Vol C Tables 4.2.6.8 and 6.1.1.4'
Ni Ni 0.3393 1.1124 'International Tables Vol C Tables 4.2.6.8 and 6.1.1.4'
O O 0.0106 0.0060 'International Tables Vol C Tables 4.2.6.8 and 6.1.1.4'
Cl Cl 0.1484 0.1585 'International Tables Vol C Tables 4.2.6.8 and 6.1.1.4'

loop_
_geom_angle_atom_site_label_1
_geom_angle_atom_site_label_2
_geom_angle_atom_site_label_3
_geom_angle
N4 Ni1 N1 170.34(19)
N4 Ni1 O2 80.40(19)
N1 Ni1 O2 93.49(17)
N4 Ni1 O1 92.63(17)
N1 Ni1 O1 80.29(17)
O2 Ni1 O1 94.23(17)
N4 Ni1 N3 110.34(18)
N1 Ni1 N3 77.19(18)
O2 Ni1 N3 92.41(17)
O1 Ni1 N3 156.85(17)
N4 Ni1 N5 76.90(19)
N1 Ni1 N5 109.90(18)
O2 Ni1 N5 156.28(17)
O1 Ni1 N5 93.60(17)
N3 Ni1 N5 89.09(17)
C1 O1 Ni1 112.6(4)
C16 O2 Ni1 111.0(4)
C7 N1 C6 127.3(5)
C7 N1 Ni1 118.7(4)
C6 N1 Ni1 113.8(4)
C9 N2 C10 116.2(5)
C8 N3 C15 116.9(5)
C8 N3 Ni1 109.8(4)
C15 N3 Ni1 133.3(4)
C22 N4 C21 127.9(5)
C22 N4 Ni1 118.1(4)
C21 N4 Ni1 113.4(4)
C23 N5 C30 116.9(5)
C23 N5 Ni1 110.3(4)
C30 N5 Ni1 132.7(4)
C24 N6 C25 116.3(5)
O1 C1 C2 123.1(5)
O1 C1 C6 120.1(5)
C2 C1 C6 116.9(5)
C3 C2 C1 120.9(6)
C3 C2 H2A 119.6
C1 C2 H2A 119.6
C2 C3 C4 121.9(6)
C2 C3 H3A 119.1
C4 C3 H3A 119.1
C5 C4 C3 118.9(5)
C5 C4 H4A 120.5
C3 C4 H4A 120.5
C4 C5 C6 120.6(5)
C4 C5 H5A 119.7
C6 C5 H5A 119.7
N1 C6 C5 126.3(5)
N1 C6 C1 112.9(5)
C5 C6 C1 120.8(5)
N1 C7 C8 116.0(5)
N1 C7 H7A 122.0
C8 C7 H7A 122.0
N3 C8 C9 121.1(5)
N3 C8 C7 118.0(5)
C9 C8 C7 120.9(5)
N2 C9 C8 123.7(5)
N2 C9 H9A 118.2
C8 C9 H9A 118.2
N2 C10 C11 119.5(5)
N2 C10 C15 121.3(5)
C11 C10 C15 119.2(5)
C12 C11 C10 121.1(6)
C12 C11 H11A 119.4
C10 C11 H11A 119.4
C11 C12 C13 119.9(6)
C11 C12 H12A 120.0
C13 C12 H12A 120.0
C14 C13 C12 120.9(6)
C14 C13 H13A 119.5
C12 C13 H13A 119.5
C13 C14 C15 120.4(5)
C13 C14 H14A 119.8
C15 C14 H14A 119.8
N3 C15 C14 120.8(5)
N3 C15 C10 120.8(5)
C14 C15 C10 118.4(5)
O2 C16 C21 121.1(5)
O2 C16 C17 121.7(6)
C21 C16 C17 117.2(6)
C18 C17 C16 120.3(6)
C18 C17 H17A 119.9
C16 C17 H17A 119.9
C17 C18 C19 121.4(6)
C17 C18 H18A 119.3
C19 C18 H18A 119.3
C20 C19 C18 119.9(6)
C20 C19 H19A 120.1
C18 C19 H19A 120.1
C19 C20 C21 119.4(7)
C19 C20 H20A 120.3
C21 C20 H20A 120.3
N4 C21 C20 125.5(6)
N4 C21 C16 112.7(5)
C20 C21 C16 121.8(6)
N4 C22 C23 116.9(5)
N4 C22 H22A 121.6
C23 C22 H22A 121.6
N5 C23 C24 121.7(6)
N5 C23 C22 117.3(6)
C24 C23 C22 121.0(6)
N6 C24 C23 123.3(6)
N6 C24 H24A 118.3
C23 C24 H24A 118.3
N6 C25 C26 119.3(6)
N6 C25 C30 121.2(6)
C26 C25 C30 119.5(6)
C27 C26 C25 120.3(6)
C27 C26 H26A 119.8
C25 C26 H26A 119.8
C26 C27 C28 120.0(6)
C26 C27 H27A 120.0
C28 C27 H27A 120.0
C29 C28 C27 121.3(6)
C29 C28 H28A 119.3
C27 C28 H28A 119.3
C28 C29 C30 119.1(6)
C28 C29 H29A 120.5
C30 C29 H29A 120.5
N5 C30 C29 119.8(5)
N5 C30 C25 120.5(5)
C29 C30 C25 119.7(6)
Cl2 C31 Cl1 109.4(5)
Cl2 C31 Cl3 111.6(5)
Cl1 C31 Cl3 110.2(5)
Cl2 C31 H31A 108.5
Cl1 C31 H31A 108.5
Cl3 C31 H31A 108.5

loop_
_geom_bond_atom_site_label_1
_geom_bond_atom_site_label_2
_geom_bond_distance
Ni1 N4 2.025(5)
Ni1 N1 2.035(5)
Ni1 O2 2.047(4)
Ni1 O1 2.055(4)
Ni1 N3 2.210(5)
Ni1 N5 2.219(5)
Cl1 C31 1.751(9)
Cl2 C31 1.738(9)
Cl3 C31 1.759(9)
O1 C1 1.298(7)
O2 C16 1.316(7)
N1 C7 1.278(7)
N1 C6 1.386(7)
N2 C9 1.306(8)
N2 C10 1.356(8)
N3 C8 1.332(7)
N3 C15 1.354(8)
N4 C22 1.292(8)
N4 C21 1.387(8)
N5 C23 1.324(8)
N5 C30 1.365(8)
N6 C24 1.298(9)
N6 C25 1.371(8)
C1 C2 1.413(9)
C1 C6 1.444(8)
C2 C3 1.366(9)
C2 H2A 0.9300
C3 C4 1.413(8)
C3 H3A 0.9300
C4 C5 1.374(8)
C4 H4A 0.9300
C5 C6 1.399(8)
C5 H5A 0.9300
C7 C8 1.464(8)
C7 H7A 0.9300
C8 C9 1.418(8)
C9 H9A 0.9300
C10 C11 1.410(8)
C10 C15 1.432(8)
C11 C12 1.360(9)
C11 H11A 0.9300
C12 C13 1.414(9)
C12 H12A 0.9300
C13 C14 1.367(9)
C13 H13A 0.9300
C14 C15 1.421(8)
C14 H14A 0.9300
C16 C21 1.408(9)
C16 C17 1.420(9)
C17 C18 1.379(10)
C17 H17A 0.9300
C18 C19 1.387(11)
C18 H18A 0.9300
C19 C20 1.382(10)
C19 H19A 0.9300
C20 C21 1.398(8)
C20 H20A 0.9300
C22 C23 1.448(9)
C22 H22A 0.9300
C23 C24 1.416(9)
C24 H24A 0.9300
C25 C26 1.412(9)
C25 C30 1.423(9)
C26 C27 1.367(9)
C26 H26A 0.9300
C27 C28 1.420(9)
C27 H27A 0.9300
C28 C29 1.379(8)
C28 H28A 0.9300
C29 C30 1.413(8)
C29 H29A 0.9300
C31 H31A 0.9800

loop_
_geom_torsion_atom_site_label_1
_geom_torsion_atom_site_label_2
_geom_torsion_atom_site_label_3
_geom_torsion_atom_site_label_4
_geom_torsion
N4 Ni1 O1 C1 168.2(4)
N1 Ni1 O1 C1 -5.2(4)
O2 Ni1 O1 C1 87.6(4)
N3 Ni1 O1 C1 -18.7(7)
N5 Ni1 O1 C1 -114.8(4)
N4 Ni1 O2 C16 -9.5(4)
N1 Ni1 O2 C16 162.9(4)
O1 Ni1 O2 C16 82.4(4)
N3 Ni1 O2 C16 -119.8(4)
N5 Ni1 O2 C16 -26.5(7)
O2 Ni1 N1 C7 86.8(4)
O1 Ni1 N1 C7 -179.5(4)
N3 Ni1 N1 C7 -4.9(4)
N5 Ni1 N1 C7 -89.2(4)
O2 Ni1 N1 C6 -88.6(4)
O1 Ni1 N1 C6 5.1(4)
N3 Ni1 N1 C6 179.7(4)
N5 Ni1 N1 C6 95.5(4)
N4 Ni1 N3 C8 -172.5(4)
N1 Ni1 N3 C8 1.2(4)
O2 Ni1 N3 C8 -91.9(4)
O1 Ni1 N3 C8 14.8(7)
N5 Ni1 N3 C8 111.8(4)
N4 Ni1 N3 C15 11.0(6)
N1 Ni1 N3 C15 -175.3(5)
O2 Ni1 N3 C15 91.6(5)
O1 Ni1 N3 C15 -161.7(5)
N5 Ni1 N3 C15 -64.7(5)
O2 Ni1 N4 C22 -178.2(5)
O1 Ni1 N4 C22 88.0(4)
N3 Ni1 N4 C22 -89.1(5)
N5 Ni1 N4 C22 -5.1(4)
O2 Ni1 N4 C21 9.8(4)
O1 Ni1 N4 C21 -84.0(4)
N3 Ni1 N4 C21 98.9(4)
N5 Ni1 N4 C21 -177.1(4)
N4 Ni1 N5 C23 0.7(4)
N1 Ni1 N5 C23 -172.1(4)
O2 Ni1 N5 C23 18.0(7)
O1 Ni1 N5 C23 -91.1(4)
N3 Ni1 N5 C23 111.9(4)
N4 Ni1 N5 C30 -174.4(5)
N1 Ni1 N5 C30 12.8(6)
O2 Ni1 N5 C30 -157.2(5)
O1 Ni1 N5 C30 93.7(5)
N3 Ni1 N5 C30 -63.3(5)
Ni1 O1 C1 C2 -176.4(5)
Ni1 O1 C1 C6 4.6(7)
O1 C1 C2 C3 179.4(6)
C6 C1 C2 C3 -1.5(9)
C1 C2 C3 C4 1.0(9)
C2 C3 C4 C5 -0.3(9)
C3 C4 C5 C6 0.1(9)
C7 N1 C6 C5 0.1(9)
Ni1 N1 C6 C5 175.0(5)
C7 N1 C6 C1 -179.2(5)
Ni1 N1 C6 C1 -4.3(6)
C4 C5 C6 N1 -179.8(5)
C4 C5 C6 C1 -0.6(9)
O1 C1 C6 N1 -0.2(8)
C2 C1 C6 N1 -179.4(5)
O1 C1 C6 C5 -179.5(5)
C2 C1 C6 C5 1.3(8)
C6 N1 C7 C8 -177.8(5)
Ni1 N1 C7 C8 7.5(7)
C15 N3 C8 C9 0.6(8)
Ni1 N3 C8 C9 -176.6(4)
C15 N3 C8 C7 179.3(5)
Ni1 N3 C8 C7 2.1(6)
N1 C7 C8 N3 -6.3(8)
N1 C7 C8 C9 172.4(5)
C10 N2 C9 C8 0.4(9)
N3 C8 C9 N2 -0.1(10)
C7 C8 C9 N2 -178.8(6)
C9 N2 C10 C11 177.7(6)
C9 N2 C10 C15 -1.2(9)
N2 C10 C11 C12 -179.7(6)
C15 C10 C11 C12 -0.8(9)
C10 C11 C12 C13 -1.2(9)
C11 C12 C13 C14 1.6(9)
C12 C13 C14 C15 -0.1(9)
C8 N3 C15 C14 179.3(5)
Ni1 N3 C15 C14 -4.4(8)
C8 N3 C15 C10 -1.3(8)
Ni1 N3 C15 C10 175.0(4)
C13 C14 C15 N3 177.6(5)
C13 C14 C15 C10 -1.8(8)
N2 C10 C15 N3 1.8(9)
C11 C10 C15 N3 -177.2(5)
N2 C10 C15 C14 -178.9(5)
C11 C10 C15 C14 2.2(8)
Ni1 O2 C16 C21 8.2(7)
Ni1 O2 C16 C17 -171.5(5)
O2 C16 C17 C18 179.8(6)
C21 C16 C17 C18 0.1(9)
C16 C17 C18 C19 0.0(10)
C17 C18 C19 C20 0.1(10)
C18 C19 C20 C21 -0.4(10)
C22 N4 C21 C20 0.7(10)
Ni1 N4 C21 C20 171.7(5)
C22 N4 C21 C16 -179.4(6)
Ni1 N4 C21 C16 -8.4(6)
C19 C20 C21 N4 -179.5(6)
C19 C20 C21 C16 0.6(9)
O2 C16 C21 N4 0.0(8)
C17 C16 C21 N4 179.7(5)
O2 C16 C21 C20 179.9(6)
C17 C16 C21 C20 -0.5(9)
C21 N4 C22 C23 179.2(5)
Ni1 N4 C22 C23 8.5(7)
C30 N5 C23 C24 -0.2(8)
Ni1 N5 C23 C24 -176.2(5)
C30 N5 C23 C22 179.2(5)
Ni1 N5 C23 C22 3.2(6)
N4 C22 C23 N5 -7.7(8)
N4 C22 C23 C24 171.6(6)
C25 N6 C24 C23 -3.5(9)
N5 C23 C24 N6 2.9(10)
C22 C23 C24 N6 -176.4(6)
C24 N6 C25 C26 -177.6(6)
C24 N6 C25 C30 1.6(9)
N6 C25 C26 C27 178.2(6)
C30 C25 C26 C27 -0.9(9)
C25 C26 C27 C28 1.2(10)
C26 C27 C28 C29 -1.4(9)
C27 C28 C29 C30 1.3(9)
C23 N5 C30 C29 177.7(5)
Ni1 N5 C30 C29 -7.4(8)
C23 N5 C30 C25 -1.6(8)
Ni1 N5 C30 C25 173.3(4)
C28 C29 C30 N5 179.7(5)
C28 C29 C30 C25 -1.0(8)
N6 C25 C30 N5 0.9(9)
C26 C25 C30 N5 -179.9(5)
N6 C25 C30 C29 -178.4(6)
C26 C25 C30 C29 0.8(9)
